data_1561513
loop_
_publ_author_name
'Hasche, Patrick'
'Haak, Julia'
'Anke, Felix'
'Kubis, Christoph'
'Baumann, Wolfgang'
'Drexler, Hans-Joachim'
'Jiao, Haijun'
'Beweries, Torsten'

_publ_section_title
;
 Dehydropolymerisation of methylamine borane using highly active
 rhodium(iii) bis(thiophosphinite) pincer complexes: catalytic and
 mechanistic insights
;
_journal_issue 10
_journal_name_full 'Catalysis Science &amp; Technology'
_journal_page_first 3514
_journal_page_last 3526
_journal_paper_doi 10.1039/D1CY00124H
_journal_volume 11
_journal_year 2021
_chemical_formula_sum 'C23 H37 Cl N P2 Rh S2'
_chemical_formula_weight 591.95
_chemical_properties_physical Air-sensitive,Moisture-sensitive,Oxygen-sensitive
_space_group_crystal_system monoclinic
_space_group_IT_number 14
_space_group_name_Hall '-P 2ybc'
_space_group_name_H-M_alt 'P 1 21/c 1'
_atom_sites_solution_hydrogens mixed
_audit_creation_method SHELXL-2014/7
_audit_update_record
;
2020-01-16 deposited with the CCDC.	2021-03-30 downloaded from the CCDC.
;
_cell_angle_alpha 90
_cell_angle_beta 113.4200(10)
_cell_angle_gamma 90
_cell_formula_units_Z 4
_cell_length_a 18.4250(7)
_cell_length_b 8.8088(4)
_cell_length_c 17.9270(7)
_cell_measurement_reflns_used 9671
_cell_measurement_temperature 150(2)
_cell_measurement_theta_max 33.10
_cell_measurement_theta_min 2.61
_cell_volume 2669.89(19)
_computing_cell_refinement 'SAINT (Bruker, 2013)'
_computing_data_collection 'APEX2 (Bruker, 2014)'
_computing_data_reduction 'SAINT (Bruker, 2013)'
_computing_molecular_graphics 'Bruker SHELXTL'
_computing_publication_material 'Bruker SHELXTL'
_computing_structure_refinement 'SHELXL-2014 (Sheldrick 2014)'
_computing_structure_solution 'SHELXS-97 (Sheldrick 2008)'
_diffrn_ambient_temperature 150(2)
_diffrn_detector_area_resol_mean 8.3333
_diffrn_measured_fraction_theta_full 1.000
_diffrn_measured_fraction_theta_max 1.000
_diffrn_measurement_device_type 'Bruker APEX-II CCD'
_diffrn_measurement_method '\f and \w scans'
_diffrn_radiation_monochromator graphite
_diffrn_radiation_source 'sealed tube'
_diffrn_radiation_type MoK\a
_diffrn_radiation_wavelength 0.71073
_diffrn_reflns_av_R_equivalents 0.0488
_diffrn_reflns_av_unetI/netI 0.0177
_diffrn_reflns_Laue_measured_fraction_full 1.000
_diffrn_reflns_Laue_measured_fraction_max 1.000
_diffrn_reflns_limit_h_max 23
_diffrn_reflns_limit_h_min -23
_diffrn_reflns_limit_k_max 11
_diffrn_reflns_limit_k_min -11
_diffrn_reflns_limit_l_max 22
_diffrn_reflns_limit_l_min -22
_diffrn_reflns_number 73849
_diffrn_reflns_point_group_measured_fraction_full 1.000
_diffrn_reflns_point_group_measured_fraction_max 1.000
_diffrn_reflns_theta_full 25.242
_diffrn_reflns_theta_max 26.999
_diffrn_reflns_theta_min 2.283
_exptl_absorpt_coefficient_mu 1.028
_exptl_absorpt_correction_T_max 0.89
_exptl_absorpt_correction_T_min 0.66
_exptl_absorpt_correction_type multi-scan
_exptl_absorpt_process_details 'SADABS (Bruker, 2014)'
_exptl_crystal_colour red
_exptl_crystal_density_diffrn 1.473
_exptl_crystal_description 'part of prism'
_exptl_crystal_F_000 1224
_exptl_crystal_size_max 0.437
_exptl_crystal_size_mid 0.200
_exptl_crystal_size_min 0.122
_refine_diff_density_max 0.583
_refine_diff_density_min -0.384
_refine_diff_density_rms 0.054
_refine_ls_extinction_method none
_refine_ls_goodness_of_fit_ref 1.054
_refine_ls_hydrogen_treatment mixed
_refine_ls_matrix_type full
_refine_ls_number_parameters 283
_refine_ls_number_reflns 5818
_refine_ls_number_restraints 0
_refine_ls_restrained_S_all 1.054
_refine_ls_R_factor_all 0.0226
_refine_ls_R_factor_gt 0.0192
_refine_ls_shift/su_max 0.002
_refine_ls_shift/su_mean 0.000
_refine_ls_structure_factor_coef Fsqd
_refine_ls_weighting_details 'w=1/[\s^2^(Fo^2^)+(0.0278P)^2^+0.8025P] where P=(Fo^2^+2Fc^2^)/3'
_refine_ls_weighting_scheme calc
_refine_ls_wR_factor_gt 0.0491
_refine_ls_wR_factor_ref 0.0505
_reflns_Friedel_coverage 0.000
_reflns_number_gt 5250
_reflns_number_total 5818
_reflns_threshold_expression 'I > 2\s(I)'
_cod_data_source_file d1cy00124h2.cif
_cod_data_source_block ax1735abs2
_cod_depositor_comments 'Adding full bibliography for 1561513--1561515.cif.'
_cod_original_sg_symbol_H-M 'P 21/c'
_cod_database_code 1561513
_shelx_shelxl_version_number 2014/7
_shelx_space_group_comment
;
The symmetry employed for this shelxl refinement is uniquely defined
by the following loop, which should always be used as a source of
symmetry information in preference to the above space-group names.
They are only intended as comments.
;
_shelx_estimated_absorpt_t_min 0.662
_shelx_estimated_absorpt_t_max 0.885

loop_
_space_group_symop_operation_xyz
'x, y, z'
'-x, y+1/2, -z+1/2'
'-x, -y, -z'
'x, -y-1/2, z-1/2'

loop_
_atom_site_label
_atom_site_type_symbol
_atom_site_fract_x
_atom_site_fract_y
_atom_site_fract_z
_atom_site_U_iso_or_equiv
_atom_site_adp_type
_atom_site_occupancy
_atom_site_site_symmetry_order
_atom_site_calc_flag
_atom_site_refinement_flags_posn
_atom_site_refinement_flags_adp
_atom_site_refinement_flags_occupancy
_atom_site_disorder_assembly
_atom_site_disorder_group
Rh1 Rh 0.25887(2) 0.18836(2) 1.00297(2) 0.01615(4) Uani 1 1 d . . . . .
Cl1 Cl 0.29029(2) -0.01347(4) 0.92640(2) 0.02720(9) Uani 1 1 d . . . . .
S1 S 0.40110(2) 0.43598(5) 1.12554(2) 0.02687(9) Uani 1 1 d . . . . .
S2 S 0.09273(2) 0.22779(5) 1.04657(2) 0.02704(9) Uani 1 1 d . . . . .
P1 P 0.39067(2) 0.21464(5) 1.07807(2) 0.02068(9) Uani 1 1 d . . . . .
P2 P 0.12609(2) 0.13979(5) 0.95602(2) 0.01991(8) Uani 1 1 d . . . . .
N1 N 0.24888(7) 0.35239(14) 0.90557(7) 0.0188(3) Uani 1 1 d . . . . .
C1 C 0.30520(9) 0.44012(17) 1.12859(9) 0.0215(3) Uani 1 1 d . . . . .
C2 C 0.29711(10) 0.54111(19) 1.18470(10) 0.0283(4) Uani 1 1 d . . . . .
H2 H 0.3400 0.6046 1.2162 0.034 Uiso 1 1 calc R U . . .
C3 C 0.22636(11) 0.54842(18) 1.19427(10) 0.0294(4) Uani 1 1 d . . . . .
H3 H 0.2203 0.6173 1.2322 0.035 Uiso 1 1 calc R U . . .
C4 C 0.16472(10) 0.45532(18) 1.14853(10) 0.0262(3) Uani 1 1 d . . . . .
H4 H 0.1158 0.4606 1.1545 0.031 Uiso 1 1 calc R U . . .
C5 C 0.17395(9) 0.35335(17) 1.09353(9) 0.0206(3) Uani 1 1 d . . . . .
C6 C 0.24402(9) 0.34208(17) 1.07981(8) 0.0187(3) Uani 1 1 d . . . . .
C7 C 0.43516(10) 0.0903(2) 1.16783(10) 0.0303(4) Uani 1 1 d . . . . .
H7 H 0.4911 0.1239 1.1984 0.036 Uiso 1 1 calc R U . . .
C8 C 0.39249(11) 0.1022(2) 1.22497(11) 0.0396(4) Uani 1 1 d . . . . .
H8A H 0.3385 0.0631 1.1977 0.059 Uiso 1 1 calc R U . . .
H8B H 0.3906 0.2088 1.2399 0.059 Uiso 1 1 calc R U . . .
H8C H 0.4209 0.0425 1.2741 0.059 Uiso 1 1 calc R U . . .
C9 C 0.43695(14) -0.0735(2) 1.14081(13) 0.0513(6) Uani 1 1 d . . . . .
H9A H 0.4582 -0.1394 1.1887 0.077 Uiso 1 1 calc R U . . .
H9B H 0.4706 -0.0803 1.1102 0.077 Uiso 1 1 calc R U . . .
H9C H 0.3832 -0.1061 1.1062 0.077 Uiso 1 1 calc R U . . .
C10 C 0.46339(9) 0.20999(19) 1.03096(10) 0.0262(3) Uani 1 1 d . . . . .
H10 H 0.4645 0.1033 1.0124 0.031 Uiso 1 1 calc R U . . .
C11 C 0.54743(10) 0.2478(2) 1.09005(12) 0.0394(4) Uani 1 1 d . . . . .
H11A H 0.5828 0.2450 1.0613 0.059 Uiso 1 1 calc R U . . .
H11B H 0.5650 0.1733 1.1342 0.059 Uiso 1 1 calc R U . . .
H11C H 0.5484 0.3495 1.1126 0.059 Uiso 1 1 calc R U . . .
C12 C 0.43784(11) 0.3102(2) 0.95515(11) 0.0355(4) Uani 1 1 d . . . . .
H12A H 0.4290 0.4140 0.9693 0.053 Uiso 1 1 calc R U . . .
H12B H 0.3888 0.2703 0.9136 0.053 Uiso 1 1 calc R U . . .
H12C H 0.4794 0.3105 0.9340 0.053 Uiso 1 1 calc R U . . .
C13 C 0.09390(10) -0.06028(18) 0.95008(10) 0.0281(4) Uani 1 1 d . . . . .
H13 H 0.0402 -0.0615 0.9515 0.034 Uiso 1 1 calc R U . . .
C14 C 0.14926(12) -0.1526(2) 1.02228(12) 0.0379(4) Uani 1 1 d . . . . .
H14A H 0.1272 -0.2544 1.0207 0.057 Uiso 1 1 calc R U . . .
H14B H 0.1550 -0.1020 1.0730 0.057 Uiso 1 1 calc R U . . .
H14C H 0.2012 -0.1609 1.0195 0.057 Uiso 1 1 calc R U . . .
C15 C 0.08718(12) -0.1331(2) 0.87027(11) 0.0388(4) Uani 1 1 d . . . . .
H15A H 0.1388 -0.1304 0.8666 0.058 Uiso 1 1 calc R U . . .
H15B H 0.0485 -0.0769 0.8245 0.058 Uiso 1 1 calc R U . . .
H15C H 0.0699 -0.2387 0.8685 0.058 Uiso 1 1 calc R U . . .
C16 C 0.05264(9) 0.2303(2) 0.86281(9) 0.0266(3) Uani 1 1 d . . . . .
H16 H 0.0660 0.2000 0.8160 0.032 Uiso 1 1 calc R U . . .
C17 C 0.05875(10) 0.4036(2) 0.87025(11) 0.0335(4) Uani 1 1 d . . . . .
H17A H 0.0246 0.4498 0.8184 0.050 Uiso 1 1 calc R U . . .
H17B H 0.1136 0.4348 0.8841 0.050 Uiso 1 1 calc R U . . .
H17C H 0.0419 0.4372 0.9130 0.050 Uiso 1 1 calc R U . . .
C18 C -0.03279(10) 0.1825(2) 0.84297(11) 0.0368(4) Uani 1 1 d . . . . .
H18A H -0.0476 0.2118 0.8878 0.055 Uiso 1 1 calc R U . . .
H18B H -0.0375 0.0722 0.8356 0.055 Uiso 1 1 calc R U . . .
H18C H -0.0680 0.2328 0.7929 0.055 Uiso 1 1 calc R U . . .
C19 C 0.26045(9) 0.50265(17) 0.91863(9) 0.0212(3) Uani 1 1 d . . . . .
H19 H 0.2743 0.5398 0.9723 0.025 Uiso 1 1 calc R U . . .
C20 C 0.25323(9) 0.60509(18) 0.85811(10) 0.0248(3) Uani 1 1 d . . . . .
H20 H 0.2624 0.7102 0.8701 0.030 Uiso 1 1 calc R U . . .
C21 C 0.23239(10) 0.55255(19) 0.77960(10) 0.0296(4) Uani 1 1 d . . . . .
H21 H 0.2272 0.6206 0.7367 0.035 Uiso 1 1 calc R U . . .
C22 C 0.21924(10) 0.39886(19) 0.76504(10) 0.0284(4) Uani 1 1 d . . . . .
H22 H 0.2042 0.3597 0.7116 0.034 Uiso 1 1 calc R U . . .
C23 C 0.22815(9) 0.30304(17) 0.82883(9) 0.0220(3) Uani 1 1 d . . . . .
H23 H 0.2193 0.1975 0.8182 0.026 Uiso 1 1 calc R U . . .
H1 H 0.2587(11) 0.074(2) 1.0647(11) 0.037(5) Uiso 1 1 d . . . . .

loop_
_atom_site_aniso_label
_atom_site_aniso_U_11
_atom_site_aniso_U_22
_atom_site_aniso_U_33
_atom_site_aniso_U_23
_atom_site_aniso_U_13
_atom_site_aniso_U_12
Rh1 0.01603(7) 0.01515(7) 0.01590(6) -0.00182(4) 0.00490(5) -0.00072(4)
Cl1 0.0341(2) 0.01815(18) 0.0299(2) -0.00599(15) 0.01338(17) 0.00154(15)
S1 0.01914(19) 0.0283(2) 0.0292(2) -0.01048(16) 0.00543(16) -0.00491(15)
S2 0.02113(19) 0.0362(2) 0.0263(2) -0.00506(17) 0.01209(16) -0.00515(16)
P1 0.01541(19) 0.0230(2) 0.02125(19) -0.00214(15) 0.00479(15) 0.00092(15)
P2 0.01709(19) 0.02182(19) 0.01917(18) -0.00162(15) 0.00547(15) -0.00324(15)
N1 0.0185(6) 0.0175(6) 0.0204(6) -0.0022(5) 0.0079(5) -0.0006(5)
C1 0.0205(7) 0.0217(8) 0.0196(7) -0.0018(6) 0.0052(6) 0.0012(6)
C2 0.0314(9) 0.0245(8) 0.0244(8) -0.0072(6) 0.0063(7) -0.0015(7)
C3 0.0409(10) 0.0231(8) 0.0262(8) -0.0039(7) 0.0154(7) 0.0048(7)
C4 0.0292(8) 0.0259(8) 0.0270(8) 0.0019(6) 0.0148(7) 0.0063(7)
C5 0.0214(7) 0.0206(7) 0.0184(7) 0.0016(6) 0.0064(6) 0.0013(6)
C6 0.0203(7) 0.0186(7) 0.0154(7) 0.0005(5) 0.0054(6) 0.0024(6)
C7 0.0228(8) 0.0370(10) 0.0255(8) 0.0056(7) 0.0036(7) 0.0077(7)
C8 0.0339(10) 0.0557(12) 0.0265(9) 0.0138(8) 0.0090(8) 0.0079(9)
C9 0.0684(15) 0.0376(11) 0.0405(11) 0.0120(9) 0.0139(10) 0.0207(10)
C10 0.0187(8) 0.0286(9) 0.0327(9) -0.0050(7) 0.0117(7) 0.0012(6)
C11 0.0183(8) 0.0556(12) 0.0423(10) -0.0007(9) 0.0100(8) 0.0002(8)
C12 0.0260(9) 0.0492(11) 0.0368(10) 0.0014(8) 0.0183(8) 0.0002(8)
C13 0.0250(8) 0.0250(8) 0.0333(9) -0.0030(7) 0.0106(7) -0.0085(7)
C14 0.0446(11) 0.0249(9) 0.0425(11) 0.0047(8) 0.0156(9) -0.0082(8)
C15 0.0394(11) 0.0319(10) 0.0389(10) -0.0117(8) 0.0091(8) -0.0088(8)
C16 0.0195(8) 0.0350(9) 0.0208(8) 0.0010(7) 0.0032(6) -0.0015(7)
C17 0.0235(8) 0.0336(10) 0.0379(10) 0.0073(8) 0.0063(7) 0.0042(7)
C18 0.0186(8) 0.0487(12) 0.0359(10) 0.0020(8) 0.0034(7) -0.0026(8)
C19 0.0189(7) 0.0201(7) 0.0227(7) -0.0049(6) 0.0063(6) -0.0004(6)
C20 0.0241(8) 0.0161(7) 0.0323(8) -0.0012(6) 0.0092(7) -0.0001(6)
C21 0.0355(9) 0.0246(8) 0.0279(8) 0.0060(7) 0.0119(7) 0.0023(7)
C22 0.0359(9) 0.0261(8) 0.0219(8) -0.0022(6) 0.0101(7) -0.0007(7)
C23 0.0248(8) 0.0195(7) 0.0212(7) -0.0037(6) 0.0087(6) -0.0013(6)

loop_
_atom_type_symbol
_atom_type_description
_atom_type_scat_dispersion_real
_atom_type_scat_dispersion_imag
_atom_type_scat_source
C C 0.0033 0.0016 'International Tables Vol C Tables 4.2.6.8 and 6.1.1.4'
H H 0.0000 0.0000 'International Tables Vol C Tables 4.2.6.8 and 6.1.1.4'
N N 0.0061 0.0033 'International Tables Vol C Tables 4.2.6.8 and 6.1.1.4'
P P 0.1023 0.0942 'International Tables Vol C Tables 4.2.6.8 and 6.1.1.4'
S S 0.1246 0.1234 'International Tables Vol C Tables 4.2.6.8 and 6.1.1.4'
Cl Cl 0.1484 0.1585 'International Tables Vol C Tables 4.2.6.8 and 6.1.1.4'
Rh Rh -1.1178 0.9187 'International Tables Vol C Tables 4.2.6.8 and 6.1.1.4'

loop_
_geom_angle_atom_site_label_1
_geom_angle_atom_site_label_2
_geom_angle_atom_site_label_3
_geom_angle
_geom_angle_site_symmetry_1
_geom_angle_site_symmetry_3
_geom_angle_publ_flag
C6 Rh1 N1 96.23(6) . . ?
C6 Rh1 P1 86.01(4) . . ?
N1 Rh1 P1 97.75(3) . . ?
C6 Rh1 P2 87.79(4) . . ?
N1 Rh1 P2 95.17(3) . . ?
P1 Rh1 P2 166.196(15) . . ?
C6 Rh1 Cl1 172.26(4) . . ?
N1 Rh1 Cl1 89.76(3) . . ?
P1 Rh1 Cl1 88.340(14) . . ?
P2 Rh1 Cl1 96.563(14) . . ?
C6 Rh1 H1 84.7(7) . . ?
N1 Rh1 H1 175.3(7) . . ?
P1 Rh1 H1 86.9(7) . . ?
P2 Rh1 H1 80.2(7) . . ?
Cl1 Rh1 H1 89.7(7) . . ?
C1 S1 P1 95.66(5) . . ?
C5 S2 P2 98.37(5) . . ?
C10 P1 C7 103.52(8) . . ?
C10 P1 S1 103.84(6) . . ?
C7 P1 S1 105.03(6) . . ?
C10 P1 Rh1 121.70(6) . . ?
C7 P1 Rh1 117.09(6) . . ?
S1 P1 Rh1 103.778(19) . . ?
C13 P2 C16 104.76(8) . . ?
C13 P2 S2 102.16(6) . . ?
C16 P2 S2 101.78(6) . . ?
C13 P2 Rh1 118.09(6) . . ?
C16 P2 Rh1 122.66(5) . . ?
S2 P2 Rh1 104.197(19) . . ?
C23 N1 C19 117.16(13) . . ?
C23 N1 Rh1 119.72(10) . . ?
C19 N1 Rh1 123.10(10) . . ?
C2 C1 C6 123.27(14) . . ?
C2 C1 S1 115.14(12) . . ?
C6 C1 S1 121.53(11) . . ?
C3 C2 C1 119.71(15) . . ?
C3 C2 H2 120.1 . . ?
C1 C2 H2 120.1 . . ?
C4 C3 C2 119.60(15) . . ?
C4 C3 H3 120.2 . . ?
C2 C3 H3 120.2 . . ?
C3 C4 C5 120.12(15) . . ?
C3 C4 H4 119.9 . . ?
C5 C4 H4 119.9 . . ?
C4 C5 C6 123.12(14) . . ?
C4 C5 S2 114.78(12) . . ?
C6 C5 S2 121.96(11) . . ?
C5 C6 C1 114.16(13) . . ?
C5 C6 Rh1 123.08(11) . . ?
C1 C6 Rh1 122.61(11) . . ?
C8 C7 C9 111.14(17) . . ?
C8 C7 P1 112.09(12) . . ?
C9 C7 P1 110.01(12) . . ?
C8 C7 H7 107.8 . . ?
C9 C7 H7 107.8 . . ?
P1 C7 H7 107.8 . . ?
C7 C8 H8A 109.5 . . ?
C7 C8 H8B 109.5 . . ?
H8A C8 H8B 109.5 . . ?
C7 C8 H8C 109.5 . . ?
H8A C8 H8C 109.5 . . ?
H8B C8 H8C 109.5 . . ?
C7 C9 H9A 109.5 . . ?
C7 C9 H9B 109.5 . . ?
H9A C9 H9B 109.5 . . ?
C7 C9 H9C 109.5 . . ?
H9A C9 H9C 109.5 . . ?
H9B C9 H9C 109.5 . . ?
C11 C10 C12 111.10(15) . . ?
C11 C10 P1 113.47(12) . . ?
C12 C10 P1 111.75(11) . . ?
C11 C10 H10 106.7 . . ?
C12 C10 H10 106.7 . . ?
P1 C10 H10 106.7 . . ?
C10 C11 H11A 109.5 . . ?
C10 C11 H11B 109.5 . . ?
H11A C11 H11B 109.5 . . ?
C10 C11 H11C 109.5 . . ?
H11A C11 H11C 109.5 . . ?
H11B C11 H11C 109.5 . . ?
C10 C12 H12A 109.5 . . ?
C10 C12 H12B 109.5 . . ?
H12A C12 H12B 109.5 . . ?
C10 C12 H12C 109.5 . . ?
H12A C12 H12C 109.5 . . ?
H12B C12 H12C 109.5 . . ?
C14 C13 C15 110.41(15) . . ?
C14 C13 P2 111.61(11) . . ?
C15 C13 P2 111.03(12) . . ?
C14 C13 H13 107.9 . . ?
C15 C13 H13 107.9 . . ?
P2 C13 H13 107.9 . . ?
C13 C14 H14A 109.5 . . ?
C13 C14 H14B 109.5 . . ?
H14A C14 H14B 109.5 . . ?
C13 C14 H14C 109.5 . . ?
H14A C14 H14C 109.5 . . ?
H14B C14 H14C 109.5 . . ?
C13 C15 H15A 109.5 . . ?
C13 C15 H15B 109.5 . . ?
H15A C15 H15B 109.5 . . ?
C13 C15 H15C 109.5 . . ?
H15A C15 H15C 109.5 . . ?
H15B C15 H15C 109.5 . . ?
C18 C16 C17 109.16(14) . . ?
C18 C16 P2 113.88(12) . . ?
C17 C16 P2 110.29(11) . . ?
C18 C16 H16 107.8 . . ?
C17 C16 H16 107.8 . . ?
P2 C16 H16 107.8 . . ?
C16 C17 H17A 109.5 . . ?
C16 C17 H17B 109.5 . . ?
H17A C17 H17B 109.5 . . ?
C16 C17 H17C 109.5 . . ?
H17A C17 H17C 109.5 . . ?
H17B C17 H17C 109.5 . . ?
C16 C18 H18A 109.5 . . ?
C16 C18 H18B 109.5 . . ?
H18A C18 H18B 109.5 . . ?
C16 C18 H18C 109.5 . . ?
H18A C18 H18C 109.5 . . ?
H18B C18 H18C 109.5 . . ?
N1 C19 C20 123.27(14) . . ?
N1 C19 H19 118.4 . . ?
C20 C19 H19 118.4 . . ?
C19 C20 C21 118.91(15) . . ?
C19 C20 H20 120.5 . . ?
C21 C20 H20 120.5 . . ?
C22 C21 C20 118.49(15) . . ?
C22 C21 H21 120.8 . . ?
C20 C21 H21 120.8 . . ?
C23 C22 C21 119.30(15) . . ?
C23 C22 H22 120.3 . . ?
C21 C22 H22 120.3 . . ?
N1 C23 C22 122.86(14) . . ?
N1 C23 H23 118.6 . . ?
C22 C23 H23 118.6 . . ?

loop_
_geom_bond_atom_site_label_1
_geom_bond_atom_site_label_2
_geom_bond_distance
_geom_bond_site_symmetry_2
_geom_bond_publ_flag
Rh1 C6 2.0262(15) . ?
Rh1 N1 2.2169(13) . ?
Rh1 P1 2.2726(4) . ?
Rh1 P2 2.2891(4) . ?
Rh1 Cl1 2.4519(4) . ?
Rh1 H1 1.501(18) . ?
S1 C1 1.7898(16) . ?
S1 P1 2.1054(6) . ?
S2 C5 1.7804(16) . ?
S2 P2 2.0993(6) . ?
P1 C10 1.8466(16) . ?
P1 C7 1.8472(16) . ?
P2 C13 1.8490(16) . ?
P2 C16 1.8607(16) . ?
N1 C23 1.3454(19) . ?
N1 C19 1.3463(19) . ?
C1 C2 1.394(2) . ?
C1 C6 1.413(2) . ?
C2 C3 1.382(2) . ?
C2 H2 0.9500 . ?
C3 C4 1.376(2) . ?
C3 H3 0.9500 . ?
C4 C5 1.393(2) . ?
C4 H4 0.9500 . ?
C5 C6 1.411(2) . ?
C7 C8 1.523(2) . ?
C7 C9 1.527(3) . ?
C7 H7 1.0000 . ?
C8 H8A 0.9800 . ?
C8 H8B 0.9800 . ?
C8 H8C 0.9800 . ?
C9 H9A 0.9800 . ?
C9 H9B 0.9800 . ?
C9 H9C 0.9800 . ?
C10 C11 1.526(2) . ?
C10 C12 1.529(2) . ?
C10 H10 1.0000 . ?
C11 H11A 0.9800 . ?
C11 H11B 0.9800 . ?
C11 H11C 0.9800 . ?
C12 H12A 0.9800 . ?
C12 H12B 0.9800 . ?
C12 H12C 0.9800 . ?
C13 C14 1.526(2) . ?
C13 C15 1.527(2) . ?
C13 H13 1.0000 . ?
C14 H14A 0.9800 . ?
C14 H14B 0.9800 . ?
C14 H14C 0.9800 . ?
C15 H15A 0.9800 . ?
C15 H15B 0.9800 . ?
C15 H15C 0.9800 . ?
C16 C18 1.529(2) . ?
C16 C17 1.533(2) . ?
C16 H16 1.0000 . ?
C17 H17A 0.9800 . ?
C17 H17B 0.9800 . ?
C17 H17C 0.9800 . ?
C18 H18A 0.9800 . ?
C18 H18B 0.9800 . ?
C18 H18C 0.9800 . ?
C19 C20 1.376(2) . ?
C19 H19 0.9500 . ?
C20 C21 1.383(2) . ?
C20 H20 0.9500 . ?
C21 C22 1.382(2) . ?
C21 H21 0.9500 . ?
C22 C23 1.378(2) . ?
C22 H22 0.9500 . ?
C23 H23 0.9500 . ?

loop_
_geom_torsion_atom_site_label_1
_geom_torsion_atom_site_label_2
_geom_torsion_atom_site_label_3
_geom_torsion_atom_site_label_4
_geom_torsion
_geom_torsion_site_symmetry_1
_geom_torsion_site_symmetry_2
_geom_torsion_site_symmetry_3
_geom_torsion_site_symmetry_4
_geom_torsion_publ_flag
P1 S1 C1 C2 155.81(12) . . . . ?
P1 S1 C1 C6 -21.40(13) . . . . ?
C6 C1 C2 C3 -0.1(2) . . . . ?
S1 C1 C2 C3 -177.30(13) . . . . ?
C1 C2 C3 C4 0.3(2) . . . . ?
C2 C3 C4 C5 0.6(2) . . . . ?
C3 C4 C5 C6 -1.8(2) . . . . ?
C3 C4 C5 S2 173.94(13) . . . . ?
P2 S2 C5 C4 168.38(11) . . . . ?
P2 S2 C5 C6 -15.84(13) . . . . ?
C4 C5 C6 C1 1.8(2) . . . . ?
S2 C5 C6 C1 -173.58(11) . . . . ?
C4 C5 C6 Rh1 177.61(12) . . . . ?
S2 C5 C6 Rh1 2.19(18) . . . . ?
C2 C1 C6 C5 -0.9(2) . . . . ?
S1 C1 C6 C5 176.09(11) . . . . ?
C2 C1 C6 Rh1 -176.67(12) . . . . ?
S1 C1 C6 Rh1 0.30(18) . . . . ?
C10 P1 C7 C8 168.82(13) . . . . ?
S1 P1 C7 C8 60.20(14) . . . . ?
Rh1 P1 C7 C8 -54.28(15) . . . . ?
C10 P1 C7 C9 -66.99(15) . . . . ?
S1 P1 C7 C9 -175.61(13) . . . . ?
Rh1 P1 C7 C9 69.91(15) . . . . ?
C7 P1 C10 C11 -52.33(15) . . . . ?
S1 P1 C10 C11 57.18(14) . . . . ?
Rh1 P1 C10 C11 173.31(11) . . . . ?
C7 P1 C10 C12 -178.90(12) . . . . ?
S1 P1 C10 C12 -69.38(12) . . . . ?
Rh1 P1 C10 C12 46.75(14) . . . . ?
C16 P2 C13 C14 179.10(13) . . . . ?
S2 P2 C13 C14 -75.07(13) . . . . ?
Rh1 P2 C13 C14 38.47(14) . . . . ?
C16 P2 C13 C15 55.45(14) . . . . ?
S2 P2 C13 C15 161.28(11) . . . . ?
Rh1 P2 C13 C15 -85.18(13) . . . . ?
C13 P2 C16 C18 42.06(15) . . . . ?
S2 P2 C16 C18 -64.04(13) . . . . ?
Rh1 P2 C16 C18 -179.59(10) . . . . ?
C13 P2 C16 C17 165.18(12) . . . . ?
S2 P2 C16 C17 59.07(12) . . . . ?
Rh1 P2 C16 C17 -56.48(13) . . . . ?
C23 N1 C19 C20 -1.0(2) . . . . ?
Rh1 N1 C19 C20 -179.07(11) . . . . ?
N1 C19 C20 C21 0.6(2) . . . . ?
C19 C20 C21 C22 0.3(2) . . . . ?
C20 C21 C22 C23 -0.8(3) . . . . ?
C19 N1 C23 C22 0.5(2) . . . . ?
Rh1 N1 C23 C22 178.64(12) . . . . ?
C21 C22 C23 N1 0.4(3) . . . . ?
